data_4107649
loop_
_publ_author_name
'Monica Soler'
'James K. McCusker'

_publ_contact_author_address
;
Department of Chemistry
Michigan State University
East Lansing, MI 48824
USA
;
_publ_contact_author_email jkm@cem.msu.edu
_publ_contact_author_fax '(517) 353-1793'
_publ_contact_author_name 'Dr. James K. McCusker'
_publ_contact_author_phone '(517) 355-9715 ext.106'
_publ_section_title
;
 Distinguishing between Dexter and Rapid Sequential Electron Transfer in
 Covalently Linked Donor-Acceptor Assemblies
;
_journal_name_full 'Journal of the American Chemical Society'
_journal_page_first 4708
_journal_page_last 4724
_journal_paper_doi 10.1021/ja077096i
_journal_volume 130
_journal_year 2008
_chemical_formula_sum 'C41 H47 Cl2 F6 Mn2 N8 O4 P'
_chemical_formula_weight 1041.62
_chemical_name_systematic
; 
 ? 
;
_space_group_IT_number 14
_symmetry_cell_setting monoclinic
_symmetry_space_group_name_Hall '-P 2ybc'
_symmetry_space_group_name_H-M 'P 1 21/c 1'
_atom_sites_solution_hydrogens geom
_atom_sites_solution_primary direct
_atom_sites_solution_secondary difmap
_audit_creation_method SHELXL-97
_cell_angle_alpha 90.00
_cell_angle_beta 103.990(3)
_cell_angle_gamma 90.00
_cell_formula_units_Z 4
_cell_length_a 13.654(3)
_cell_length_b 22.228(4)
_cell_length_c 15.352(3)
_cell_measurement_reflns_used 934
_cell_measurement_temperature 173(2)
_cell_measurement_theta_max 21.490
_cell_measurement_theta_min 2.286
_cell_volume 4521.1(16)
_computing_cell_refinement 'Bruker SMART'
_computing_data_collection 'Bruker SMART'
_computing_data_reduction 'Bruker SAINT'
_computing_molecular_graphics 'Bruker SHELXTL'
_computing_publication_material 'Bruker SHELXTL'
_computing_structure_refinement 'Bruker SHELXTL'
_computing_structure_solution 'Bruker SHELXTL'
_diffrn_ambient_temperature 173(2)
_diffrn_measured_fraction_theta_full 0.994
_diffrn_measured_fraction_theta_max 0.994
_diffrn_measurement_device_type 'CCD area detector'
_diffrn_measurement_method 'phi and omega scans'
_diffrn_radiation_monochromator graphite
_diffrn_radiation_source 'fine-focus sealed tube'
_diffrn_radiation_type MoK\a
_diffrn_radiation_wavelength 0.71073
_diffrn_reflns_av_R_equivalents 0.0818
_diffrn_reflns_av_sigmaI/netI 0.1533
_diffrn_reflns_limit_h_max 15
_diffrn_reflns_limit_h_min -15
_diffrn_reflns_limit_k_max 24
_diffrn_reflns_limit_k_min -24
_diffrn_reflns_limit_l_max 17
_diffrn_reflns_limit_l_min -17
_diffrn_reflns_number 34773
_diffrn_reflns_theta_full 23.28
_diffrn_reflns_theta_max 23.28
_diffrn_reflns_theta_min 1.54
_exptl_absorpt_coefficient_mu 0.788
_exptl_absorpt_correction_T_max 0.8932
_exptl_absorpt_correction_T_min 0.7546
_exptl_absorpt_correction_type empirical
_exptl_absorpt_process_details sadabs
_exptl_crystal_colour yellow
_exptl_crystal_density_diffrn 1.530
_exptl_crystal_description block
_exptl_crystal_F_000 2136
_exptl_crystal_size_max 0.35
_exptl_crystal_size_mid 0.35
_exptl_crystal_size_min 0.15
_refine_diff_density_max 0.737
_refine_diff_density_min -0.564
_refine_diff_density_rms 0.077
_refine_ls_extinction_method none
_refine_ls_goodness_of_fit_ref 1.034
_refine_ls_hydrogen_treatment mixed
_refine_ls_matrix_type full
_refine_ls_number_parameters 592
_refine_ls_number_reflns 6474
_refine_ls_number_restraints 132
_refine_ls_restrained_S_all 1.047
_refine_ls_R_factor_all 0.1608
_refine_ls_R_factor_gt 0.0713
_refine_ls_shift/su_max 0.000
_refine_ls_shift/su_mean 0.000
_refine_ls_structure_factor_coef Fsqd
_refine_ls_weighting_details
; calc 
 [0.00000+1.00000exp(3.22(sin\q/\l)^2^)]/ 
   [\s^2^(Fo^2^)+0.0000+60.0000*P+(0.0311P)^2^+0.0000sin\q/\l] 
 where P = 0.33333Fo^2^ + 0.66667Fc^2^ 
;
_refine_ls_weighting_scheme calc
_refine_ls_wR_factor_gt 0.1464
_refine_ls_wR_factor_ref 0.1980
_reflns_number_gt 3443
_reflns_number_total 6474
_reflns_threshold_expression >2sigma(I)
_cod_data_source_file ja077096i-file001_1.cif
_cod_data_source_block complex_1
_cod_original_cell_volume 4521.2(14)
_cod_database_code 4107649

loop_
_symmetry_equiv_pos_as_xyz
'x, y, z'
'-x, y+1/2, -z+1/2'
'-x, -y, -z'
'x, -y-1/2, z-1/2'

loop_
_atom_site_label
_atom_site_type_symbol
_atom_site_fract_x
_atom_site_fract_y
_atom_site_fract_z
_atom_site_U_iso_or_equiv
_atom_site_adp_type
_atom_site_occupancy
_atom_site_symmetry_multiplicity
_atom_site_calc_flag
_atom_site_refinement_flags
_atom_site_disorder_assembly
_atom_site_disorder_group
Mn1 Mn 0.13050(10) 0.60255(7) 0.27912(9) 0.0339(4) Uani 1 1 d . . .
Mn2 Mn 0.25985(10) 0.65281(6) 0.47391(9) 0.0297(4) Uani 1 1 d . . .
O1 O 0.2841(4) 0.6366(3) 0.3396(4) 0.0324(15) Uani 1 1 d . . .
O2 O 0.1612(4) 0.5773(3) 0.4220(4) 0.0348(15) Uani 1 1 d . . .
N4 N -0.0090(6) 0.5557(4) 0.2837(5) 0.041(2) Uani 1 1 d . . .
N5 N 0.0150(6) 0.6023(4) 0.1159(5) 0.047(2) Uani 1 1 d . . .
N6 N 0.2124(6) 0.5580(4) 0.1916(5) 0.039(2) Uani 1 1 d . . .
N1 N 0.3822(6) 0.7195(4) 0.4741(5) 0.043(2) Uani 1 1 d . . .
N2 N 0.2883(9) 0.7058(4) 0.6169(6) 0.067(3) Uani 1 1 d U . .
N3 N 0.3187(6) 0.5862(4) 0.5789(5) 0.0360(19) Uani 1 1 d . . .
C1 C 0.0957(11) 0.3434(5) 0.5467(9) 0.079(4) Uani 1 1 d . . .
H1A H 0.1554 0.3197 0.5503 0.118 Uiso 1 1 calc R . .
H1B H 0.0397 0.3249 0.5053 0.118 Uiso 1 1 calc R . .
H1C H 0.0817 0.3457 0.6049 0.118 Uiso 1 1 calc R . .
C2 C 0.1120(9) 0.4059(5) 0.5145(8) 0.051(3) Uani 1 1 d . . .
C3 C 0.0459(8) 0.4318(5) 0.4415(7) 0.049(3) Uani 1 1 d . . .
H3A H -0.0112 0.4104 0.4126 0.058 Uiso 1 1 calc R . .
C4 C 0.0612(8) 0.4880(4) 0.4098(6) 0.040(2) Uani 1 1 d . . .
C5 C -0.0170(7) 0.5109(5) 0.3341(7) 0.041(3) Uani 1 1 d . . .
H5A H -0.0786 0.4909 0.3214 0.049 Uiso 1 1 calc R . .
C6 C -0.0976(7) 0.5715(5) 0.2123(7) 0.047(3) Uani 1 1 d . . .
H6A H -0.1175 0.6127 0.2200 0.057 Uiso 1 1 calc R . .
H6B H -0.1535 0.5453 0.2152 0.057 Uiso 1 1 calc R . .
C7 C -0.0719(7) 0.5647(5) 0.1224(6) 0.049(3) Uani 1 1 d . . .
H7A H -0.0566 0.5228 0.1135 0.058 Uiso 1 1 calc R . .
H7B H -0.1300 0.5759 0.0751 0.058 Uiso 1 1 calc R . .
C8 C -0.0215(9) 0.6611(6) 0.0793(8) 0.071(4) Uani 1 1 d . . .
H8A H 0.0347 0.6879 0.0844 0.106 Uiso 1 1 calc R . .
H8B H -0.0670 0.6771 0.1123 0.106 Uiso 1 1 calc R . .
H8C H -0.0561 0.6568 0.0173 0.106 Uiso 1 1 calc R . .
C9 C 0.0756(8) 0.5731(5) 0.0623(7) 0.052(3) Uani 1 1 d . . .
H9A H 0.1161 0.6030 0.0411 0.063 Uiso 1 1 calc R . .
H9B H 0.0316 0.5542 0.0104 0.063 Uiso 1 1 calc R . .
C10 C 0.1445(8) 0.5258(5) 0.1169(7) 0.050(3) Uani 1 1 d . . .
H10A H 0.1052 0.4960 0.1398 0.060 Uiso 1 1 calc R . .
H10B H 0.1830 0.5056 0.0802 0.060 Uiso 1 1 calc R . .
C11 C 0.3047(8) 0.5653(4) 0.1850(6) 0.042(3) Uani 1 1 d . . .
H11A H 0.3231 0.5446 0.1388 0.050 Uiso 1 1 calc R . .
C12 C 0.3820(7) 0.6019(4) 0.2411(6) 0.034(2) Uani 1 1 d . . .
C13 C 0.4725(7) 0.6042(5) 0.2145(6) 0.043(3) Uani 1 1 d . . .
H13A H 0.4807 0.5783 0.1694 0.051 Uiso 1 1 calc R . .
C14 C 0.5511(7) 0.6431(5) 0.2517(6) 0.047(3) Uani 1 1 d . . .
C15 C 0.6468(8) 0.6456(6) 0.2189(7) 0.068(4) Uani 1 1 d . . .
H15A H 0.6751 0.6854 0.2282 0.103 Uiso 1 1 calc R . .
H15B H 0.6317 0.6361 0.1561 0.103 Uiso 1 1 calc R . .
H15C H 0.6945 0.6171 0.2516 0.103 Uiso 1 1 calc R . .
C16 C 0.5339(7) 0.6804(5) 0.3192(7) 0.045(3) Uani 1 1 d . . .
H16A H 0.5838 0.7080 0.3448 0.055 Uiso 1 1 calc R . .
C17 C 0.4464(7) 0.6789(4) 0.3509(6) 0.037(2) Uani 1 1 d . . .
C18 C 0.3672(7) 0.6389(4) 0.3128(6) 0.031(2) Uani 1 1 d . . .
C19 C 0.4397(8) 0.7211(5) 0.4212(7) 0.048(3) Uani 1 1 d . . .
H19A H 0.4837 0.7536 0.4282 0.058 Uiso 1 1 calc R . .
C20 C 0.3936(13) 0.7653(6) 0.5433(10) 0.095(4) Uani 1 1 d U . .
H20A H 0.4650 0.7739 0.5652 0.114 Uiso 1 1 calc R . .
H20B H 0.3613 0.8018 0.5160 0.114 Uiso 1 1 calc R . .
C21 C 0.3589(14) 0.7528(7) 0.6085(10) 0.101(4) Uani 1 1 d U . .
H21A H 0.3283 0.7898 0.6225 0.121 Uiso 1 1 calc R . .
H21B H 0.4174 0.7461 0.6577 0.121 Uiso 1 1 calc R . .
C22 C 0.1996(14) 0.7317(8) 0.6357(10) 0.114(5) Uani 1 1 d U . .
H22A H 0.2174 0.7522 0.6924 0.171 Uiso 1 1 calc R . .
H22B H 0.1519 0.7005 0.6382 0.171 Uiso 1 1 calc R . .
H22C H 0.1702 0.7598 0.5893 0.171 Uiso 1 1 calc R . .
C23 C 0.3364(9) 0.6659(5) 0.6905(7) 0.054(3) Uani 1 1 d . . .
H23A H 0.2858 0.6490 0.7181 0.065 Uiso 1 1 calc R . .
H23B H 0.3841 0.6884 0.7358 0.065 Uiso 1 1 calc R . .
C24 C 0.3909(8) 0.6156(5) 0.6546(7) 0.051(3) Uani 1 1 d . . .
H24A H 0.4474 0.6319 0.6342 0.061 Uiso 1 1 calc R . .
H24B H 0.4166 0.5865 0.7016 0.061 Uiso 1 1 calc R . .
C25 C 0.2892(7) 0.5334(4) 0.5890(6) 0.035(2) Uani 1 1 d . . .
H25A H 0.3236 0.5138 0.6409 0.042 Uiso 1 1 calc R . .
C26 C 0.2093(7) 0.4993(4) 0.5311(7) 0.040(2) Uani 1 1 d . . .
C27 C 0.1914(8) 0.4414(4) 0.5587(7) 0.049(3) Uani 1 1 d . . .
H27A H 0.2354 0.4259 0.6097 0.058 Uiso 1 1 calc R . .
C28 C 0.1457(7) 0.5252(4) 0.4530(6) 0.036(2) Uani 1 1 d . . .
O3 O 0.1455(5) 0.7181(3) 0.4246(5) 0.0495(19) Uani 1 1 d . . .
O4 O 0.0703(5) 0.6885(3) 0.2830(4) 0.0465(18) Uani 1 1 d . . .
N7 N -0.0465(8) 0.8984(5) 0.2794(6) 0.067(3) Uani 1 1 d . . .
N8 N -0.2372(8) 0.8098(5) 0.1378(8) 0.081(3) Uani 1 1 d . . .
C29 C 0.0903(6) 0.7312(4) 0.3496(6) 0.025(2) Uani 1 1 d . . .
C30 C 0.0397(9) 0.7850(5) 0.3258(7) 0.057(3) Uani 1 1 d . . .
C31 C 0.0925(10) 0.8348(5) 0.3557(8) 0.066(4) Uani 1 1 d . . .
H31A H 0.1582 0.8320 0.3908 0.080 Uiso 1 1 calc R . .
C32 C 0.0483(10) 0.8903(6) 0.3339(8) 0.075(4) Uani 1 1 d . . .
H32A H 0.0848 0.9243 0.3576 0.090 Uiso 1 1 calc R . .
C33 C -0.0536(9) 0.7917(5) 0.2612(7) 0.057(3) Uani 1 1 d . . .
H33A H -0.0865 0.7583 0.2314 0.069 Uiso 1 1 calc R . .
C34 C -0.0948(8) 0.8480(5) 0.2432(7) 0.054(3) Uani 1 1 d . . .
C35 C -0.1959(9) 0.8576(5) 0.1807(8) 0.056(3) Uani 1 1 d . . .
C36 C -0.2428(9) 0.9132(6) 0.1706(8) 0.060(3) Uani 1 1 d . . .
H36A H -0.2116 0.9454 0.2052 0.072 Uiso 1 1 calc R . .
C37 C -0.3340(8) 0.9221(6) 0.1108(8) 0.056(3) Uani 1 1 d . . .
C38 C -0.3894(8) 0.9804(5) 0.1009(7) 0.055(3) Uani 1 1 d . . .
H38A H -0.4417 0.9801 0.0464 0.082 Uiso 1 1 calc R . .
H38B H -0.3433 1.0127 0.0989 0.082 Uiso 1 1 calc R . .
H38C H -0.4188 0.9861 0.1511 0.082 Uiso 1 1 calc R . .
C39 C -0.3747(9) 0.8720(6) 0.0654(9) 0.068(4) Uani 1 1 d . . .
H39A H -0.4379 0.8741 0.0258 0.082 Uiso 1 1 calc R . .
C40 C -0.3261(10) 0.8212(7) 0.0769(10) 0.086(5) Uani 1 1 d . . .
H40A H -0.3548 0.7895 0.0399 0.104 Uiso 1 1 calc R . .
P1 P 0.3381(2) 0.55232(15) 0.9063(2) 0.0550(8) Uani 1 1 d U . .
F6 F 0.4203(5) 0.5516(3) 0.9990(4) 0.0731(19) Uani 1 1 d U . .
F5 F 0.2557(5) 0.5536(3) 0.8125(4) 0.082(2) Uani 1 1 d U . .
F4 F 0.3643(6) 0.6205(3) 0.8894(5) 0.086(2) Uani 1 1 d U . .
F3 F 0.4202(6) 0.5326(4) 0.8559(5) 0.085(2) Uani 1 1 d U . .
F2 F 0.2561(6) 0.5726(4) 0.9560(5) 0.099(2) Uani 1 1 d U . .
F1 F 0.3124(6) 0.4846(4) 0.9195(5) 0.105(3) Uani 1 1 d U . .
Cl1 Cl 0.3087(3) 0.32727(18) 0.0088(2) 0.0893(11) Uani 1 1 d . A .
Cl2 Cl 0.3531(13) 0.3976(7) 0.1729(6) 0.100(4) Uani 0.73(5) 1 d P A 1
Cl2' Cl 0.389(4) 0.359(5) 0.1821(18) 0.14(3) Uani 0.27(5) 1 d P A 2
C100 C 0.3830(10) 0.3836(6) 0.0712(8) 0.070(4) Uani 1 1 d . . .
H10C H 0.4534 0.3719 0.0825 0.084 Uiso 0.73(5) 1 calc PR A 1
H10D H 0.3746 0.4204 0.0362 0.084 Uiso 0.73(5) 1 calc PR A 1
H10E H 0.3493 0.4223 0.0634 0.084 Uiso 0.27(5) 1 d PR A 2
H10F H 0.4482 0.3871 0.0569 0.084 Uiso 0.27(5) 1 d PR A 2

loop_
_atom_site_aniso_label
_atom_site_aniso_U_11
_atom_site_aniso_U_22
_atom_site_aniso_U_33
_atom_site_aniso_U_23
_atom_site_aniso_U_13
_atom_site_aniso_U_12
Mn1 0.0286(8) 0.0410(9) 0.0283(8) -0.0069(7) -0.0005(6) -0.0044(7)
Mn2 0.0310(8) 0.0280(7) 0.0271(7) -0.0006(6) 0.0015(6) -0.0004(7)
O1 0.029(4) 0.040(4) 0.026(3) -0.010(3) 0.004(3) -0.010(3)
O2 0.037(4) 0.034(4) 0.028(4) 0.001(3) -0.001(3) -0.011(3)
N4 0.032(5) 0.048(5) 0.040(5) -0.014(4) 0.003(4) -0.005(4)
N5 0.036(5) 0.059(6) 0.037(5) -0.013(5) -0.004(4) -0.016(5)
N6 0.038(5) 0.042(5) 0.034(5) -0.019(4) 0.004(4) -0.004(4)
N1 0.050(5) 0.047(5) 0.032(5) -0.019(4) 0.008(4) -0.023(4)
N2 0.117(8) 0.045(5) 0.058(5) -0.010(5) 0.059(5) -0.008(5)
N3 0.040(5) 0.039(5) 0.023(4) 0.000(4) -0.005(3) 0.003(4)
C1 0.102(11) 0.051(8) 0.084(10) -0.005(7) 0.022(8) -0.012(8)
C2 0.069(8) 0.029(6) 0.061(7) -0.005(6) 0.027(6) -0.008(6)
C3 0.056(7) 0.042(7) 0.052(7) -0.012(6) 0.023(6) -0.015(6)
C4 0.048(7) 0.040(6) 0.037(6) -0.006(5) 0.020(5) 0.001(5)
C5 0.027(6) 0.056(7) 0.042(6) -0.020(6) 0.013(5) -0.016(5)
C6 0.020(5) 0.059(7) 0.061(7) -0.015(6) 0.007(5) 0.000(5)
C7 0.034(6) 0.073(8) 0.033(6) -0.022(5) -0.005(5) -0.003(5)
C8 0.063(8) 0.079(10) 0.053(7) 0.006(7) -0.018(6) 0.004(7)
C9 0.050(7) 0.071(8) 0.031(6) -0.021(6) 0.000(5) -0.013(6)
C10 0.045(7) 0.049(7) 0.053(7) -0.033(6) 0.006(5) -0.013(5)
C11 0.051(7) 0.043(6) 0.029(5) -0.002(5) 0.004(5) -0.001(5)
C12 0.035(5) 0.035(5) 0.024(5) 0.006(4) -0.006(4) -0.005(5)
C13 0.045(6) 0.053(7) 0.025(5) 0.007(5) -0.001(5) 0.021(5)
C14 0.029(6) 0.078(8) 0.029(6) 0.010(6) -0.003(4) 0.006(6)
C15 0.044(7) 0.111(11) 0.047(7) 0.007(7) 0.004(5) -0.007(7)
C16 0.030(6) 0.062(7) 0.037(6) 0.014(5) -0.007(5) -0.013(5)
C17 0.038(6) 0.043(6) 0.025(5) -0.005(5) 0.000(4) -0.008(5)
C18 0.035(6) 0.032(5) 0.018(5) 0.004(4) -0.009(4) 0.000(4)
C19 0.037(6) 0.059(7) 0.043(6) 0.005(6) 0.000(5) -0.020(5)
C20 0.144(10) 0.074(8) 0.089(8) -0.047(7) 0.071(7) -0.057(7)
C21 0.166(9) 0.072(6) 0.082(7) -0.031(6) 0.060(7) -0.037(6)
C22 0.161(12) 0.114(10) 0.080(9) -0.009(8) 0.054(9) 0.052(9)
C23 0.062(8) 0.063(8) 0.039(6) -0.014(6) 0.013(5) -0.012(6)
C24 0.051(7) 0.054(7) 0.034(6) 0.002(5) -0.013(5) 0.001(6)
C25 0.043(6) 0.035(6) 0.026(5) 0.015(4) 0.006(4) 0.008(5)
C26 0.036(6) 0.037(6) 0.047(6) -0.007(5) 0.012(5) 0.004(5)
C27 0.063(7) 0.035(6) 0.053(7) 0.018(5) 0.023(6) 0.001(5)
C28 0.035(6) 0.041(6) 0.033(6) -0.006(5) 0.013(5) -0.005(5)
O3 0.044(4) 0.032(4) 0.067(5) -0.001(4) 0.002(4) 0.007(3)
O4 0.041(4) 0.058(5) 0.038(4) 0.001(4) 0.003(3) 0.002(4)
N7 0.075(7) 0.062(7) 0.049(6) -0.004(5) -0.013(5) -0.002(6)
N8 0.073(8) 0.060(7) 0.098(9) -0.020(6) -0.003(7) -0.005(6)
C29 0.007(4) 0.039(6) 0.025(5) 0.017(4) -0.002(4) 0.010(4)
C30 0.064(8) 0.040(7) 0.051(7) -0.009(5) -0.019(6) 0.000(6)
C31 0.070(8) 0.061(9) 0.053(7) 0.017(6) -0.015(6) -0.016(7)
C32 0.092(10) 0.047(8) 0.070(9) -0.010(7) -0.011(8) -0.006(7)
C33 0.087(9) 0.033(6) 0.049(7) -0.013(5) 0.009(6) -0.003(6)
C34 0.059(7) 0.044(7) 0.049(7) -0.013(6) -0.007(5) -0.009(6)
C35 0.061(8) 0.048(8) 0.054(7) -0.004(6) 0.001(6) -0.003(6)
C36 0.055(8) 0.065(8) 0.056(8) 0.002(6) 0.007(6) 0.000(6)
C37 0.040(7) 0.071(8) 0.058(7) -0.006(6) 0.011(6) -0.006(6)
C38 0.049(7) 0.059(7) 0.051(7) 0.002(6) 0.000(6) 0.003(6)
C39 0.044(7) 0.071(9) 0.076(9) -0.022(7) -0.014(6) 0.005(7)
C40 0.057(9) 0.095(11) 0.087(11) -0.035(9) -0.021(8) 0.007(8)
P1 0.0514(18) 0.068(2) 0.0406(16) 0.0049(15) 0.0015(14) -0.0123(16)
F6 0.064(4) 0.107(5) 0.039(3) -0.004(3) -0.007(3) 0.001(4)
F5 0.076(4) 0.101(5) 0.054(4) 0.010(4) -0.014(3) -0.020(4)
F4 0.095(5) 0.087(5) 0.065(4) -0.003(4) -0.004(4) -0.010(4)
F3 0.084(5) 0.114(5) 0.055(4) -0.007(4) 0.012(4) 0.016(4)
F2 0.072(4) 0.157(6) 0.067(4) 0.018(4) 0.014(4) 0.018(5)
F1 0.103(5) 0.107(5) 0.084(5) 0.029(4) -0.023(4) -0.035(4)
Cl1 0.084(3) 0.102(3) 0.074(2) -0.012(2) 0.0035(19) 0.000(2)
Cl2 0.115(7) 0.122(9) 0.072(4) -0.018(5) 0.040(4) 0.001(6)
Cl2' 0.10(2) 0.26(7) 0.062(11) -0.06(2) 0.010(13) -0.04(3)
C100 0.073(9) 0.071(9) 0.062(8) 0.011(7) 0.011(7) -0.002(7)

loop_
_atom_type_symbol
_atom_type_description
_atom_type_scat_dispersion_real
_atom_type_scat_dispersion_imag
_atom_type_scat_source
C C 0.0033 0.0016 'International Tables Vol C Tables 4.2.6.8 and 6.1.1.4'
H H 0.0000 0.0000 'International Tables Vol C Tables 4.2.6.8 and 6.1.1.4'
N N 0.0061 0.0033 'International Tables Vol C Tables 4.2.6.8 and 6.1.1.4'
O O 0.0106 0.0060 'International Tables Vol C Tables 4.2.6.8 and 6.1.1.4'
F F 0.0171 0.0103 'International Tables Vol C Tables 4.2.6.8 and 6.1.1.4'
P P 0.1023 0.0942 'International Tables Vol C Tables 4.2.6.8 and 6.1.1.4'
Cl Cl 0.1484 0.1585 'International Tables Vol C Tables 4.2.6.8 and 6.1.1.4'
Mn Mn 0.3368 0.7283 'International Tables Vol C Tables 4.2.6.8 and 6.1.1.4'

loop_
_geom_angle_atom_site_label_1
_geom_angle_atom_site_label_2
_geom_angle_atom_site_label_3
_geom_angle
O4 Mn1 N6 134.2(3)
O4 Mn1 N4 94.7(3)
N6 Mn1 N4 112.6(3)
O4 Mn1 O2 100.7(2)
N6 Mn1 O2 119.6(3)
N4 Mn1 O2 78.8(3)
O4 Mn1 O1 90.9(2)
N6 Mn1 O1 80.7(3)
N4 Mn1 O1 153.4(3)
O2 Mn1 O1 74.7(2)
O3 Mn2 O2 93.4(2)
O3 Mn2 N3 145.9(3)
O2 Mn2 N3 80.4(3)
O3 Mn2 O1 92.4(3)
O2 Mn2 O1 75.5(2)
N3 Mn2 O1 117.8(3)
O3 Mn2 N1 91.8(3)
O2 Mn2 N1 155.2(3)
N3 Mn2 N1 107.8(3)
O1 Mn2 N1 80.1(3)
O3 Mn2 N2 86.2(3)
O2 Mn2 N2 130.7(3)
N3 Mn2 N2 73.4(3)
O1 Mn2 N2 153.8(3)
N1 Mn2 N2 73.8(3)
C18 O1 Mn2 129.3(5)
C18 O1 Mn1 133.9(5)
Mn2 O1 Mn1 96.2(2)
C28 O2 Mn2 134.4(6)
C28 O2 Mn1 125.9(5)
Mn2 O2 Mn1 96.9(2)
C5 N4 C6 117.5(8)
C5 N4 Mn1 126.2(7)
C6 N4 Mn1 115.5(7)
C9 N5 C8 111.7(9)
C9 N5 C7 111.3(8)
C8 N5 C7 109.1(9)
C11 N6 C10 116.2(8)
C11 N6 Mn1 129.9(6)
C10 N6 Mn1 112.3(6)
C19 N1 C20 118.6(9)
C19 N1 Mn2 127.0(7)
C20 N1 Mn2 114.5(7)
C22 N2 C21 110.0(12)
C22 N2 C23 109.4(10)
C21 N2 C23 108.9(12)
C22 N2 Mn2 114.7(9)
C21 N2 Mn2 103.5(7)
C23 N2 Mn2 110.2(6)
C25 N3 C24 119.1(8)
C25 N3 Mn2 130.3(6)
C24 N3 Mn2 109.5(6)
C27 C2 C3 116.1(9)
C27 C2 C1 121.8(11)
C3 C2 C1 122.0(11)
C4 C3 C2 122.7(10)
C3 C4 C28 122.1(10)
C3 C4 C5 116.9(10)
C28 C4 C5 120.9(9)
N4 C5 C4 126.6(9)
N4 C6 C7 109.1(8)
N5 C7 C6 111.9(8)
N5 C9 C10 111.0(9)
N6 C10 C9 106.4(8)
N6 C11 C12 127.5(9)
C13 C12 C18 120.4(8)
C13 C12 C11 114.8(9)
C18 C12 C11 124.5(9)
C14 C13 C12 123.7(10)
C13 C14 C16 115.1(9)
C13 C14 C15 122.1(10)
C16 C14 C15 122.8(10)
C14 C16 C17 124.0(9)
C16 C17 C18 120.3(9)
C16 C17 C19 117.2(9)
C18 C17 C19 122.4(9)
O1 C18 C17 122.3(8)
O1 C18 C12 121.3(8)
C17 C18 C12 116.4(9)
N1 C19 C17 128.5(9)
C21 C20 N1 116.1(12)
C20 C21 N2 128.8(13)
N2 C23 C24 109.5(8)
N3 C24 C23 108.6(8)
N3 C25 C26 128.9(9)
C27 C26 C28 120.9(9)
C27 C26 C25 117.3(9)
C28 C26 C25 121.6(9)
C2 C27 C26 123.6(10)
O2 C28 C26 123.6(9)
O2 C28 C4 122.0(9)
C26 C28 C4 114.4(9)
C29 O3 Mn2 135.5(6)
C29 O4 Mn1 130.2(5)
C34 N7 C32 116.0(10)
C35 N8 C40 113.5(11)
O3 C29 O4 119.4(8)
O3 C29 C30 126.6(9)
O4 C29 C30 113.8(8)
C31 C30 C29 115.4(10)
C31 C30 C33 118.0(10)
C29 C30 C33 125.6(9)
C30 C31 C32 119.2(11)
N7 C32 C31 123.9(11)
C34 C33 C30 119.4(10)
N7 C34 C33 122.6(10)
N7 C34 C35 115.5(10)
C33 C34 C35 121.9(10)
N8 C35 C36 122.6(11)
N8 C35 C34 115.4(11)
C36 C35 C34 122.0(10)
C37 C36 C35 121.6(12)
C39 C37 C36 114.7(12)
C39 C37 C38 121.8(10)
C36 C37 C38 123.3(11)
C40 C39 C37 120.7(12)
C39 C40 N8 126.5(13)
F2 P1 F1 90.2(5)
F2 P1 F3 179.4(5)
F1 P1 F3 90.3(5)
F2 P1 F6 90.0(4)
F1 P1 F6 90.4(4)
F3 P1 F6 90.3(4)
F2 P1 F4 91.2(5)
F1 P1 F4 178.0(5)
F3 P1 F4 88.3(5)
F6 P1 F4 91.0(4)
F2 P1 F5 90.2(4)
F1 P1 F5 90.1(4)
F3 P1 F5 89.5(4)
F6 P1 F5 179.5(5)
F4 P1 F5 88.5(4)
Cl2 C100 Cl1 112.9(8)
Cl2 C100 Cl2' 32(3)
Cl1 C100 Cl2' 101(2)

loop_
_geom_bond_atom_site_label_1
_geom_bond_atom_site_label_2
_geom_bond_distance
Mn1 O4 2.086(7)
Mn1 N6 2.183(8)
Mn1 N4 2.186(8)
Mn1 O2 2.204(6)
Mn1 O1 2.212(6)
Mn2 O3 2.132(7)
Mn2 O2 2.178(6)
Mn2 N3 2.193(8)
Mn2 O1 2.195(6)
Mn2 N1 2.232(8)
Mn2 N2 2.438(9)
O1 C18 1.298(11)
O2 C28 1.290(11)
N4 C5 1.283(12)
N4 C6 1.464(12)
N5 C9 1.453(13)
N5 C8 1.462(14)
N5 C7 1.474(12)
N6 C11 1.299(12)
N6 C10 1.474(11)
N1 C19 1.258(12)
N1 C20 1.453(13)
N2 C22 1.432(17)
N2 C21 1.447(16)
N2 C23 1.462(14)
N3 C25 1.261(11)
N3 C24 1.482(12)
C1 C2 1.509(15)
C2 C27 1.380(15)
C2 C3 1.385(15)
C3 C4 1.374(14)
C4 C28 1.443(13)
C4 C5 1.466(14)
C6 C7 1.512(13)
C9 C10 1.520(15)
C11 C12 1.441(13)
C12 C13 1.393(13)
C12 C18 1.427(13)
C13 C14 1.389(14)
C14 C16 1.390(14)
C14 C15 1.510(14)
C16 C17 1.396(13)
C17 C18 1.413(12)
C17 C19 1.450(14)
C20 C21 1.238(16)
C23 C24 1.517(14)
C25 C26 1.444(13)
C26 C27 1.395(13)
C26 C28 1.421(13)
O3 C29 1.248(10)
O4 C29 1.374(11)
N7 C34 1.348(13)
N7 C32 1.372(15)
N8 C35 1.304(14)
N8 C40 1.365(16)
C29 C30 1.385(13)
C30 C31 1.340(15)
C30 C33 1.420(15)
C31 C32 1.379(16)
C33 C34 1.373(15)
C34 C35 1.494(15)
C35 C36 1.385(15)
C36 C37 1.372(15)
C37 C39 1.358(16)
C37 C38 1.490(15)
C39 C40 1.299(17)
P1 F2 1.566(8)
P1 F1 1.570(9)
P1 F3 1.571(8)
P1 F6 1.585(6)
P1 F4 1.593(8)
P1 F5 1.599(7)
Cl1 C100 1.745(13)
Cl2 C100 1.736(16)
Cl2' C100 1.77(5)
